data_4022203
loop_
_publ_author_name
'Vito Capriati'
'Saverio Florio'
'Renzo Luisi'
'Maria Teresa Rocchetti'

_publ_section_title
;
 Metalation of 2-Chloromethyl-2-oxazolines: Synthesis of
 1,2,3-Tris(oxazolinyl)cyclopropanes and Derivatives
;
_journal_name_full 'Journal of Organic Chemistry'
_journal_page_first 759
_journal_page_last 763
_journal_paper_doi 10.1021/jo015962i
_journal_volume 67
_journal_year 2002
_chemical_formula_moiety 'C25 H33 N3 O4 '
_chemical_formula_sum 'C25 H33 N3 O4'
_chemical_formula_weight 439.556
_chemical_name_systematic
;
 ?
;
_space_group_IT_number 15
_symmetry_cell_setting monoclinic
_symmetry_space_group_name_Hall '-C 2yc'
_symmetry_space_group_name_H-M 'C 1 2/c 1'
_atom_sites_solution_hydrogens mixed
_atom_sites_solution_primary direct
_atom_sites_solution_secondary difmap
_audit_creation_method maXus
_cell_angle_alpha 90.000(10)
_cell_angle_beta 126.802(2)
_cell_angle_gamma 90.000(10)
_cell_formula_units_Z 8
_cell_length_a 27.852(2)
_cell_length_b 9.5057(4)
_cell_length_c 23.098(2)
_cell_measurement_reflns_used ' 16 951'
_cell_measurement_temperature 298
_cell_measurement_theta_max 26.30
_cell_measurement_theta_min 1
_cell_volume 4896.6(6)
_computing_data_collection 'KappaCCD   (Nonius, 1998)   '
_computing_data_reduction 'Denzo and Scalepak (Otwinowski & Minor, 1997)'
_computing_molecular_graphics 'Ortep (Johnson, 1976)'
_computing_publication_material 'maxus(Mackay et al., 1999)'
_computing_structure_refinement 'maxus(Mackay et al., 1999)'
_computing_structure_solution 'SIR92 (Altomare et al., 1994)'
_diffrn_measurement_device KappaCCD
_diffrn_measurement_method phi-scan
_diffrn_radiation_source 'fine-focus sealed tube'
_diffrn_radiation_type ' MoK\a'
_diffrn_radiation_wavelength_id all
_diffrn_reflns_av_R_equivalents 0.059
_diffrn_reflns_limit_h_max 34
_diffrn_reflns_limit_h_min 0
_diffrn_reflns_limit_k_max 11
_diffrn_reflns_limit_k_min 0
_diffrn_reflns_limit_l_max 23
_diffrn_reflns_limit_l_min -28
_diffrn_reflns_number 5252
_diffrn_reflns_theta_max 26.42
_exptl_absorpt_coefficient_mu 0.081
_exptl_absorpt_correction_type none
_exptl_crystal_colour Colourless
_exptl_crystal_density_diffrn 1.193
_exptl_crystal_density_method 'not measured'
_exptl_crystal_description Prism
_exptl_crystal_F_000 1887
_exptl_crystal_size_max 0.30
_exptl_crystal_size_mid 0.15
_exptl_crystal_size_min 0.10
_refine_diff_density_max 0.45
_refine_diff_density_min -0.36
_refine_diff_density_rms 0.07
_refine_ls_extinction_method none
_refine_ls_goodness_of_fit_all 1.848
_refine_ls_goodness_of_fit_gt 1.761
_refine_ls_goodness_of_fit_ref 1.761
_refine_ls_hydrogen_treatment constr
_refine_ls_matrix_type full
_refine_ls_number_parameters 289
_refine_ls_number_reflns 3166
_refine_ls_R_factor_all 0.126
_refine_ls_R_factor_gt 0.072
_refine_ls_shift/su_max 0.014
_refine_ls_shift/su_mean 0.001
_refine_ls_structure_factor_coef F^2^
_refine_ls_weighting_details ' w = 1 / ( s^2^(Fo^2^) + 0.03000 * Fo^2^)'
_refine_ls_weighting_scheme sigma
_refine_ls_wR_factor_all 0.059
_refine_ls_wR_factor_gt 0.057
_refine_ls_wR_factor_ref 0.057
_reflns_d_resolution_high 0.63
_reflns_d_resolution_low 1.87
_reflns_limit_h_max 34
_reflns_limit_h_min 0
_reflns_limit_k_max 11
_reflns_limit_k_min 0
_reflns_limit_l_max 34
_reflns_limit_l_min -14
_reflns_number_gt 3166
_reflns_number_total 4933
_reflns_threshold_expression 'I> 3.00 sigma(I)'
_cod_data_source_file jo015962i_s2.cif
_cod_data_source_block global
_cod_depositor_comments
;
The following automatic conversions were performed:
'_symmetry_cell_setting' value 'Monoclinic' changed to 'monoclinic'
according to '/home/saulius/struct/CIF-dictionaries/cif_core.dic'
dictionary named 'cif_core.dic' version 2.4.1 from 2010-06-29.

Automatic conversion script
Id: cif_fix_enum 1527 2010-12-29 10:47:43Z saulius 

The following automatic conversions were performed:

'_atom_site_adp_type' tag value 'Uij' was replaced with 'Uani' value
32 times.

Automatic conversion script
Id: cif_fix_values 1646 2011-03-28 12:23:43Z adriana 

The following automatic conversions were performed:

'_atom_sites_solution_hydrogens' value 'geom, diff' was changed to
'mixed'.

Automatic conversion script
Id: cif_fix_values 6452 2018-10-05 10:23:21Z andrius 
;
_cod_original_sg_symbol_H-M 'C 2/c         '
_cod_original_formula_sum 'C25 H33 N3 O4 '
_cod_database_code 4022203

loop_
_symmetry_equiv_pos_as_xyz
+X,+Y,+Z
-X,-Y,-Z
'-X+ 1/2,-Y+ 1/2,-Z'
'+X+ 1/2,+Y+ 1/2,+Z'
'-X,+Y,-Z+ 1/2'
'+X,-Y,+Z+ 1/2'
'+X+ 1/2,-Y+ 1/2,+Z+ 1/2'
'-X+ 1/2,+Y+ 1/2,-Z+ 1/2'

loop_
_atom_site_label
_atom_site_fract_x
_atom_site_fract_y
_atom_site_fract_z
_atom_site_U_iso_or_equiv
_atom_site_occupancy
_atom_site_adp_type
O1 0.627990(15) 0.49026(3) 0.052051(17) 0.0721(2) 1.00 Uani
O5 0.570791(11) -0.07418(3) -0.052140(15) 0.04322(16) 1.00 Uani
O3 0.649638(12) 0.08403(3) 0.187704(15) 0.05067(18) 1.00 Uani
O2 0.676638(12) -0.11882(3) 0.104029(15) 0.04777(17) 1.00 Uani
N1 0.556149(17) 0.37679(4) -0.04796(2) 0.0528(2) 1.00 Uani
N2 0.736421(14) 0.07251(4) 0.138493(17) 0.0388(2) 1.00 Uani
N3 0.552661(14) 0.02075(4) 0.127002(17) 0.0421(2) 1.00 Uani
C1 0.584788(16) 0.13225(4) 0.06042(2) 0.0353(2) 1.00 Uani
C2 0.625999(18) 0.24590(4) 0.06588(2) 0.0365(2) 1.00 Uani
C3 0.628455(16) 0.09824(4) 0.04313(2) 0.0311(2) 1.00 Uani
C4 0.599412(17) 0.05863(4) -0.03599(2) 0.0348(2) 1.00 Uani
C5 0.645777(17) 0.05408(4) -0.05072(2) 0.0342(2) 1.00 Uani
C6 0.66011(2) 0.17480(5) -0.07026(3) 0.0565(3) 1.00 Uani
C7 0.70444(2) 0.17274(6) -0.08113(3) 0.0694(4) 1.00 Uani
C8 0.73400(2) 0.05032(7) -0.07171(3) 0.0673(4) 1.00 Uani
C9 0.71983(2) -0.06996(6) -0.05287(3) 0.0733(4) 1.00 Uani
C10 0.67559(2) -0.06854(5) -0.04261(3) 0.0609(3) 1.00 Uani
C11 0.684729(18) 0.02088(4) 0.09875(2) 0.0339(2) 1.00 Uani
C12 0.73627(2) -0.17162(5) 0.15901(3) 0.0598(3) 1.00 Uani
C13 0.778231(18) -0.04358(5) 0.18433(2) 0.0466(3) 1.00 Uani
C14 0.82433(2) -0.05972(6) 0.16981(3) 0.0854(4) 1.00 Uani
C15 0.80788(2) -0.00980(6) 0.26318(3) 0.0702(3) 1.00 Uani
C16 0.592785(17) 0.07580(4) 0.12483(2) 0.0365(2) 1.00 Uani
C17 0.64742(2) 0.00842(6) 0.24063(2) 0.0674(3) 1.00 Uani
C18 0.5819(19) -0.02454(5) 0.20316(2) 0.0502(3) 1.00 Uani
C19 0.57126(3) -0.17832(7) 0.20429(3) 0.1377(5) 1.00 Uani
C20 0.55696(3) 0.05979(10) 0.23453(3) 0.1327(6) 1.00 Uani
C21 0.599782(18) 0.36975(4) 0.01719(2) 0.0390(2) 1.00 Uani
C22 0.59533(3) 0.59872(6) -0.00066(4) 0.1288(5) 1.00 Uani
C23 0.54843(2) 0.52685(4) -0.07028(3) 0.0519(3) 1.00 Uani
C24 0.55882(5) 0.54433(8) -0.12592(5) 0.2352(9) 1.00 Uani
C25 0.48698(3) 0.57492(7) -0.09840(4) 0.1278(5) 1.00 Uani
H1 0.540348 0.132000 0.016187 0.050255 1.00 Uiso
H5 0.526386 -0.065469 -0.080740 0.054435 1.00 Uiso
H2 0.662828 0.269276 0.117607 0.050852 1.00 Uiso
H4 0.570056 0.128839 -0.066633 0.048701 1.00 Uiso
H6 0.639406 0.260746 -0.076458 0.068381 1.00 Uiso
H7 0.714387 0.256692 -0.094960 0.081314 1.00 Uiso
H8 0.764579 0.049179 -0.078871 0.080250 1.00 Uiso
H9 0.740749 -0.155727 -0.046333 0.084287 1.00 Uiso
H10 0.665556 -0.154123 -0.030027 0.072657 1.00 Uiso
H12A 0.748245 -0.241600 0.140010 0.068171 1.00 Uiso
H12B 0.739237 -0.209752 0.199526 0.068171 1.00 Uiso
H14A 0.804072 -0.081192 0.119582 0.093010 1.00 Uiso
H14B 0.851724 -0.134305 0.198855 0.093010 1.00 Uiso
H14C 0.846106 0.026788 0.181320 0.093010 1.00 Uiso
H15A 0.777706 -0.001062 0.270810 0.076631 1.00 Uiso
H15B 0.829509 0.077152 0.275542 0.076631 1.00 Uiso
H15C 0.835128 -0.083941 0.293077 0.076631 1.00 Uiso
H17A 0.662702 0.063516 0.283219 0.079427 1.00 Uiso
H17B 0.669121 -0.078620 0.253998 0.079427 1.00 Uiso
H19A 0.588088 -0.227737 0.184040 0.117747 1.00 Uiso
H19B 0.528949 -0.196250 0.175647 0.117747 1.00 Uiso
H19C 0.590013 -0.210093 0.252887 0.117747 1.00 Uiso
H20A 0.565227 0.157294 0.233201 0.142909 1.00 Uiso
H20B 0.575471 0.032095 0.283656 0.142909 1.00 Uiso
H20C 0.514406 0.045938 0.206416 0.142909 1.00 Uiso
H22A 0.620288 0.655127 -0.007280 0.106699 1.00 Uiso
H22B 0.575368 0.658114 0.012462 0.106699 1.00 Uiso
H24A 0.528658 0.494585 -0.169158 0.229671 1.00 Uiso
H24B 0.597631 0.507102 -0.107297 0.229671 1.00 Uiso
H24C 0.557432 0.642385 -0.136772 0.229671 1.00 Uiso
H25A 0.457636 0.526635 -0.142607 0.125072 1.00 Uiso
H25B 0.483717 0.674393 -0.107200 0.125072 1.00 Uiso
H25C 0.480197 0.554894 -0.063091 0.125072 1.00 Uiso

loop_
_atom_site_aniso_label
_atom_site_aniso_U_11
_atom_site_aniso_U_22
_atom_site_aniso_U_33
_atom_site_aniso_U_12
_atom_site_aniso_U_13
_atom_site_aniso_U_23
O1 0.0637(2) 0.02888(19) 0.0613(2) -.00704(18) 0.0082(2) 0.00477(18)
O5 0.02996(16) 0.02934(17) 0.04413(18) -.00569(13) 0.01629(14) -.00563(14)
O3 0.03184(17) 0.0712(2) 0.02957(17) -.00940(16) 0.01602(14) 0.00489(16)
O2 0.03383(18) 0.02773(17) 0.04909(19) 0.00354(14) 0.01473(15) 0.01054(15)
N1 0.0541(3) 0.0291(2) 0.0384(2) 0.0061(2) 0.0159(2) 0.00508(19)
N2 0.02538(19) 0.0330(2) 0.0371(2) 0.00160(17) 0.01490(17) 0.00817(18)
N3 0.0306(2) 0.0442(2) 0.0346(2) -.00063(17) 0.02098(18) 0.00718(18)
C1 0.0279(2) 0.0330(2) 0.0305(2) 0.00176(19) 0.0192(2) 0.0054(2)
C2 0.0330(2) 0.0273(2) 0.0317(2) 0.0016(2) 0.0201(2) 0.0016(2)
C3 0.0242(2) 0.0244(2) 0.0297(2) 0.00140(18) 0.01640(19) 0.00388(19)
C4 0.0297(2) 0.0256(2) 0.0302(2) -.0005(2) 0.01575(19) 0.0002(2)
C5 0.0299(2) 0.0339(2) 0.0229(2) -.0026(2) 0.01465(19) -.0025(2)
C6 0.0550(3) 0.0408(3) 0.0493(3) -.0073(2) 0.0363(3) -.0005(2)
C7 0.0604(4) 0.0693(4) 0.0526(3) -.0184(3) 0.0398(3) -.0037(3)
C8 0.0450(3) 0.0950(5) 0.0421(3) -.0084(3) 0.0310(3) -.0091(3)
C9 0.0601(4) 0.0701(4) 0.0623(4) 0.0142(3) 0.0440(3) 0.0018(3)
C10 0.0558(3) 0.0425(3) 0.0603(3) 0.0073(3) 0.0436(3) 0.0062(3)
C11 0.0332(2) 0.0242(2) 0.0289(2) 0.0031(2) 0.0209(2) 0.0050(2)
C12 0.0429(3) 0.0415(3) 0.0582(3) 0.0128(3) 0.0211(3) 0.0155(3)
C13 0.0316(2) 0.0424(3) 0.0422(3) 0.0109(2) 0.0190(2) 0.0141(2)
C14 0.0492(3) 0.0823(4) 0.0870(4) 0.0235(3) 0.0410(3) 0.0206(4)
C15 0.0561(3) 0.0684(4) 0.0456(3) 0.0021(3) 0.0177(3) 0.0110(3)
C16 0.0285(2) 0.0342(3) 0.0298(2) 0.0034(2) 0.0169(2) -.0002(2)
C17 0.0436(3) 0.0964(4) 0.0379(3) -.0056(3) 0.0227(3) 0.0145(3)
C18 0.0384(3) 0.0571(3) 0.0324(3) -.0054(2) 0.0182(2) 0.0114(2)
C19 0.1324(7) 0.0879(5) 0.0732(5) -.0481(5) -.0047(4) 0.0426(4)
C20 0.0749(4) 0.2406(9) 0.0537(4) 0.0516(5) 0.0463(4) 0.0255(5)
C21 0.0330(2) 0.0236(2) 0.0417(3) -.0007(2) 0.0247(2) -.0012(2)
C22 0.1152(6) 0.0370(4) 0.1070(6) -.0103(4) -.0028(5) 0.0309(4)
C23 0.0464(3) 0.0284(3) 0.0512(3) 0.0087(2) 0.0268(3) 0.0117(2)
C24 0.3181(12) 0.1049(6) 0.2066(9) 0.0985(7) 0.2328(10) 0.0923(6)
C25 0.0659(4) 0.0723(4) 0.1746(7) 0.0350(4) 0.0683(5) 0.0558(5)

loop_
_atom_type_symbol
_atom_type_description
_atom_type_scat_dispersion_real
_atom_type_scat_dispersion_imag
_atom_type_scat_source
'C ' 'C ' 0.0033 0.0016 'Waasmaier & Kirfel, 1995'
'H ' 'H ' 0.0000 0.0000 'Waasmaier & Kirfel, 1995'
'N ' 'N ' 0.0061 0.0033 'Waasmaier & Kirfel, 1995'
'O ' 'O ' 0.0106 0.0060 'Waasmaier & Kirfel, 1995'

loop_
_diffrn_radiation_wavelength
0.71073

loop_
_geom_angle_atom_site_label_1
_geom_angle_atom_site_label_2
_geom_angle_atom_site_label_3
_geom_angle
C21 O1 C22 104.95(4)
C16 O3 C17 105.07(3)
C11 O2 C12 104.58(3)
C21 N1 C23 107.68(4)
C11 N2 C13 107.24(3)
C16 N3 C18 107.2(17)
C2 C1 C3 59.54(2)
C2 C1 C16 121.70(4)
C3 C1 C16 121.83(3)
C1 C2 C3 60.21(3)
C1 C2 C21 119.68(3)
C3 C2 C21 125.21(3)
C1 C3 C2 60.25(2)
C1 C3 C4 115.40(3)
C1 C3 C11 117.99(3)
C2 C3 C4 122.56(3)
C2 C3 C11 113.56(3)
C4 C3 C11 115.79(3)
O5 C4 C3 110.07(3)
O5 C4 C5 109.55(3)
C3 C4 C5 111.12(3)
C4 C5 C6 120.10(4)
C4 C5 C10 121.15(4)
C6 C5 C10 118.72(4)
C5 C6 C7 120.48(4)
C6 C7 C8 119.72(5)
C7 C8 C9 120.23(5)
C8 C9 C10 120.20(5)
C5 C10 C9 120.64(4)
O2 C11 N2 119.60(4)
O2 C11 C3 114.28(3)
N2 C11 C3 126.11(3)
O2 C12 C13 105.67(3)
N2 C13 C12 102.91(3)
N2 C13 C14 108.83(4)
N2 C13 C15 109.16(4)
C12 C13 C14 112.74(4)
C12 C13 C15 111.52(4)
C14 C13 C15 111.28(4)
O3 C16 N3 118.13(4)
O3 C16 C1 115.59(4)
N3 C16 C1 126.28(4)
O3 C17 C18 105.4(6)
N3 C18 C17 104.(2)
N3 C18 C19 109.20(4)
N3 C18 C20 109.4(15)
C17 C18 C19 112.1(17)
C17 C18 C20 111.1(17)
C19 C18 C20 111.(2)
O1 C21 N1 118.22(4)
O1 C21 C2 112.04(3)
N1 C21 C2 129.70(4)
O1 C22 C23 106.62(4)
N1 C23 C22 102.31(4)
N1 C23 C24 110.14(4)
N1 C23 C25 109.53(4)
C22 C23 C24 112.40(6)
C22 C23 C25 111.27(5)
C24 C23 C25 110.86(5)

loop_
_geom_bond_atom_site_label_1
_geom_bond_atom_site_label_2
_geom_bond_distance
O1 C21 1.3491(5)
O1 C22 1.4303(6)
O5 C4 1.4185(4)
O3 C16 1.3665(4)
O3 C17 1.4510(5)
O2 C11 1.3646(4)
O2 C12 1.4478(4)
N1 C21 1.2469(5)
N1 C23 1.4880(5)
N2 C11 1.2541(4)
N2 C13 1.4892(5)
N3 C16 1.2619(5)
N3 C18 1.492(8)
C1 C2 1.5256(5)
C1 C3 1.5249(5)
C1 C16 1.4675(5)
C2 C3 1.5147(5)
C2 C21 1.4832(5)
C3 C4 1.5378(5)
C3 C11 1.4951(5)
C4 C5 1.5205(5)
C5 C6 1.3769(6)
C5 C10 1.3772(6)
C6 C7 1.3998(6)
C7 C8 1.3655(7)
C8 C9 1.3632(7)
C9 C10 1.3874(6)
C12 C13 1.5396(6)
C13 C14 1.5168(6)
C13 C15 1.5168(6)
C17 C18 1.51(4)
C18 C19 1.495(10)
C18 C20 1.50(3)
C22 C23 1.4976(7)
C23 C24 1.4861(7)
C23 C25 1.4926(6)
